data_7051695
loop_
_publ_author_name
'Miyazaki, Akira'
'Enoki, Toshiaki'

_publ_section_title
;
 Structure and physical properties of isopropyl TTF semisquarates
;
_journal_issue 6
_journal_name_full 'New Journal of Chemistry'
_journal_page_first 1249
_journal_paper_doi 10.1039/b902032b
_journal_volume 33
_journal_year 2009
_chemical_formula_sum 'C13 H10 O3 S4'
_chemical_formula_weight 342.45
_chemical_name_systematic
;
3-[2-(1,3-dithiol-2-ylidene)-1,3-dithiol-4-yl]-4-(propan-2-yloxy)
cyclobut-3-ene-1,2-dione
;
_space_group_IT_number 2
_symmetry_cell_setting triclinic
_symmetry_space_group_name_Hall '-P 1'
_symmetry_space_group_name_H-M 'P -1'
_atom_sites_solution_hydrogens geom
_atom_sites_solution_primary direct
_atom_sites_solution_secondary difmap
_audit_creation_method SHELXL-97
_cell_angle_alpha 107.95(2)
_cell_angle_beta 104.63(2)
_cell_angle_gamma 93.175(18)
_cell_formula_units_Z 2
_cell_length_a 10.224(2)
_cell_length_b 11.407(3)
_cell_length_c 7.0403(18)
_cell_measurement_reflns_used 25
_cell_measurement_temperature 293(2)
_cell_measurement_theta_max 17.39
_cell_measurement_theta_min 15.18
_cell_volume 747.8(3)
_computing_structure_refinement 'SHELXL-97 (Sheldrick, 1997)'
_computing_structure_solution 'SHELXS-97 (Sheldrick, 1990)'
_diffrn_ambient_temperature 293(2)
_diffrn_measured_fraction_theta_full 0.997
_diffrn_measured_fraction_theta_max 0.997
_diffrn_measurement_device_type 'Rigaku AFC-7R'
_diffrn_measurement_method '2theta-omega scans'
_diffrn_radiation_monochromator graphite
_diffrn_radiation_source 'fine-focus rotating anode'
_diffrn_radiation_type MoK\a
_diffrn_radiation_wavelength 0.71069
_diffrn_reflns_av_R_equivalents 0.0220
_diffrn_reflns_av_sigmaI/netI 0.0373
_diffrn_reflns_limit_h_max 12
_diffrn_reflns_limit_h_min -13
_diffrn_reflns_limit_k_max 14
_diffrn_reflns_limit_k_min -14
_diffrn_reflns_limit_l_max 9
_diffrn_reflns_limit_l_min -5
_diffrn_reflns_number 4311
_diffrn_reflns_theta_full 27.51
_diffrn_reflns_theta_max 27.51
_diffrn_reflns_theta_min 3.01
_diffrn_standards_decay_% 0
_diffrn_standards_interval_count 150
_diffrn_standards_interval_time 0
_diffrn_standards_number 3
_exptl_absorpt_coefficient_mu 0.637
_exptl_absorpt_correction_type none
_exptl_crystal_colour purple-black
_exptl_crystal_density_diffrn 1.521
_exptl_crystal_density_method 'not measured'
_exptl_crystal_description Plate
_exptl_crystal_F_000 352
_exptl_crystal_size_max 0.4
_exptl_crystal_size_mid 0.2
_exptl_crystal_size_min 0.05
_refine_diff_density_max 1.047
_refine_diff_density_min -0.428
_refine_diff_density_rms 0.123
_refine_ls_extinction_method none
_refine_ls_goodness_of_fit_ref 1.054
_refine_ls_hydrogen_treatment constr
_refine_ls_matrix_type full
_refine_ls_number_parameters 181
_refine_ls_number_reflns 3428
_refine_ls_number_restraints 0
_refine_ls_restrained_S_all 1.054
_refine_ls_R_factor_all 0.0848
_refine_ls_R_factor_gt 0.0657
_refine_ls_shift/su_max 0.000
_refine_ls_shift/su_mean 0.000
_refine_ls_structure_factor_coef Fsqd
_refine_ls_weighting_details 'calc w=1/[\s^2^(Fo^2^)+(0.1421P)^2^+0.4610P] where P=(Fo^2^+2Fc^2^)/3'
_refine_ls_weighting_scheme calc
_refine_ls_wR_factor_gt 0.1974
_refine_ls_wR_factor_ref 0.2147
_reflns_number_gt 2634
_reflns_number_total 3428
_reflns_threshold_expression >2sigma(I)
_cod_data_source_file b902032b.txt
_cod_data_source_block ttfsqipr
_cod_depositor_comments
;
The following automatic conversions were performed:
'_symmetry_cell_setting' value 'Triclinic' changed to 'triclinic'
according to '/home/saulius/struct/CIF-dictionaries/cif_core.dic'
dictionary named 'cif_core.dic' version 2.4.1 from 2010-06-29.

Automatic conversion script
Id: cif_fix_enum 1527 2010-12-29 10:47:43Z saulius 
;
_cod_database_code 7051695

loop_
_symmetry_equiv_pos_as_xyz
'x, y, z'
'-x, -y, -z'

loop_
_atom_site_label
_atom_site_type_symbol
_atom_site_fract_x
_atom_site_fract_y
_atom_site_fract_z
_atom_site_U_iso_or_equiv
_atom_site_adp_type
_atom_site_occupancy
_atom_site_symmetry_multiplicity
_atom_site_calc_flag
_atom_site_refinement_flags
_atom_site_disorder_assembly
_atom_site_disorder_group
S1 S 0.45792(8) 0.36038(7) 0.66725(13) 0.0397(3) Uani 1 1 d . . .
S2 S 0.37535(10) 0.61155(8) 0.77014(15) 0.0458(3) Uani 1 1 d . . .
S3 S 0.77723(9) 0.48734(9) 0.83052(15) 0.0488(3) Uani 1 1 d . . .
S4 S 0.69311(11) 0.73685(9) 0.94893(16) 0.0526(3) Uani 1 1 d . . .
O1 O 0.2842(3) 0.0715(2) 0.4607(5) 0.0581(8) Uani 1 1 d . . .
O2 O -0.0515(3) 0.0146(3) 0.2632(6) 0.0760(10) Uani 1 1 d . . .
O3 O -0.0533(3) 0.3153(3) 0.4361(6) 0.0739(10) Uani 1 1 d . . .
C1 C 0.5098(3) 0.5218(3) 0.7695(5) 0.0358(6) Uani 1 1 d . . .
C2 C 0.6417(4) 0.5748(3) 0.8405(5) 0.0401(7) Uani 1 1 d . . .
C3 C 0.2825(3) 0.3715(3) 0.6080(5) 0.0354(6) Uani 1 1 d . . .
C4 C 0.2477(3) 0.4872(3) 0.6560(5) 0.0400(7) Uani 1 1 d . . .
H4 H 0.1565 0.4990 0.6277 0.048 Uiso 1 1 calc R . .
C5 C 0.9023(4) 0.6161(5) 0.9262(7) 0.0624(11) Uani 1 1 d . . .
H5 H 0.9937 0.6071 0.9388 0.075 Uiso 1 1 calc R . .
C6 C 0.8645(4) 0.7270(4) 0.9804(7) 0.0623(11) Uani 1 1 d . . .
H6 H 0.9287 0.7986 1.0345 0.075 Uiso 1 1 calc R . .
C7 C 0.1821(3) 0.2626(3) 0.5114(5) 0.0374(7) Uani 1 1 d . . .
C8 C 0.1828(3) 0.1349(3) 0.4453(6) 0.0416(7) Uani 1 1 d . . .
C9 C 0.0326(4) 0.1057(3) 0.3588(6) 0.0489(8) Uani 1 1 d . . .
C10 C 0.0328(4) 0.2473(3) 0.4374(6) 0.0482(8) Uani 1 1 d . . .
C11 C 0.2507(4) -0.0672(4) 0.3834(8) 0.0669(13) Uani 1 1 d . . .
H11 H 0.1542 -0.0901 0.3706 0.080 Uiso 1 1 calc R . .
C12 C 0.3366(6) -0.1115(5) 0.5434(11) 0.0921(18) Uani 1 1 d . . .
H12A H 0.3153 -0.0768 0.6728 0.138 Uiso 1 1 calc R . .
H12B H 0.4313 -0.0856 0.5619 0.138 Uiso 1 1 calc R . .
H12C H 0.3189 -0.2007 0.4992 0.138 Uiso 1 1 calc R . .
C13 C 0.2728(8) -0.1129(6) 0.1749(11) 0.110(2) Uani 1 1 d . . .
H13A H 0.2131 -0.0793 0.0826 0.164 Uiso 1 1 calc R . .
H13B H 0.2537 -0.2022 0.1215 0.164 Uiso 1 1 calc R . .
H13C H 0.3661 -0.0869 0.1852 0.164 Uiso 1 1 calc R . .

loop_
_atom_site_aniso_label
_atom_site_aniso_U_11
_atom_site_aniso_U_22
_atom_site_aniso_U_33
_atom_site_aniso_U_23
_atom_site_aniso_U_13
_atom_site_aniso_U_12
S1 0.0345(4) 0.0295(4) 0.0521(5) 0.0105(3) 0.0107(3) 0.0072(3)
S2 0.0473(5) 0.0282(4) 0.0597(6) 0.0108(4) 0.0152(4) 0.0089(3)
S3 0.0400(5) 0.0472(5) 0.0586(6) 0.0183(4) 0.0120(4) 0.0058(4)
S4 0.0589(6) 0.0351(5) 0.0572(6) 0.0082(4) 0.0161(5) -0.0038(4)
O1 0.0397(14) 0.0328(13) 0.091(2) 0.0119(13) 0.0106(13) 0.0084(10)
O2 0.0406(15) 0.0490(17) 0.115(3) 0.0087(17) 0.0065(16) -0.0039(13)
O3 0.0410(15) 0.0552(18) 0.128(3) 0.0333(19) 0.0226(17) 0.0192(13)
C1 0.0360(15) 0.0323(15) 0.0384(15) 0.0113(12) 0.0096(12) 0.0062(12)
C2 0.0450(18) 0.0337(16) 0.0398(16) 0.0108(13) 0.0113(14) 0.0023(13)
C3 0.0342(15) 0.0331(15) 0.0390(15) 0.0126(12) 0.0096(12) 0.0059(12)
C4 0.0364(16) 0.0370(16) 0.0481(17) 0.0142(13) 0.0140(13) 0.0079(13)
C5 0.0394(19) 0.070(3) 0.074(3) 0.032(2) 0.0029(18) -0.0045(19)
C6 0.055(2) 0.056(2) 0.064(2) 0.020(2) 0.0012(19) -0.0189(19)
C7 0.0357(15) 0.0336(16) 0.0433(16) 0.0121(13) 0.0124(13) 0.0058(12)
C8 0.0365(16) 0.0353(16) 0.0508(18) 0.0119(14) 0.0117(14) 0.0056(12)
C9 0.0378(18) 0.0404(18) 0.065(2) 0.0146(16) 0.0116(16) 0.0052(14)
C10 0.0401(18) 0.0402(18) 0.068(2) 0.0213(16) 0.0166(16) 0.0086(14)
C11 0.049(2) 0.0340(19) 0.108(4) 0.012(2) 0.019(2) 0.0083(16)
C12 0.085(4) 0.058(3) 0.141(5) 0.044(3) 0.030(4) 0.022(3)
C13 0.127(6) 0.072(4) 0.105(5) -0.006(3) 0.035(4) 0.012(4)

loop_
_atom_type_symbol
_atom_type_description
_atom_type_scat_dispersion_real
_atom_type_scat_dispersion_imag
_atom_type_scat_source
C C 0.0033 0.0016 'International Tables Vol C Tables 4.2.6.8 and 6.1.1.4'
H H 0.0000 0.0000 'International Tables Vol C Tables 4.2.6.8 and 6.1.1.4'
O O 0.0106 0.0060 'International Tables Vol C Tables 4.2.6.8 and 6.1.1.4'
S S 0.1246 0.1234 'International Tables Vol C Tables 4.2.6.8 and 6.1.1.4'

loop_
_geom_angle_atom_site_label_1
_geom_angle_atom_site_label_2
_geom_angle_atom_site_label_3
_geom_angle
_geom_angle_site_symmetry_1
_geom_angle_site_symmetry_3
_geom_angle_publ_flag
C1 S1 C3 94.63(15) . . ?
C4 S2 C1 95.36(15) . . ?
C5 S3 C2 94.6(2) . . ?
C6 S4 C2 94.5(2) . . ?
C8 O1 C11 117.3(3) . . ?
C2 C1 S1 123.5(3) . . ?
C2 C1 S2 121.8(3) . . ?
S1 C1 S2 114.74(18) . . ?
C1 C2 S3 122.6(3) . . ?
C1 C2 S4 123.2(3) . . ?
S3 C2 S4 114.21(19) . . ?
C4 C3 C7 122.0(3) . . ?
C4 C3 S1 116.8(3) . . ?
C7 C3 S1 121.2(2) . . ?
C3 C4 S2 118.4(3) . . ?
C6 C5 S3 118.1(3) . . ?
C5 C6 S4 118.5(3) . . ?
C8 C7 C3 136.3(3) . . ?
C8 C7 C10 92.1(3) . . ?
C3 C7 C10 131.5(3) . . ?
O1 C8 C7 130.2(3) . . ?
O1 C8 C9 136.2(3) . . ?
C7 C8 C9 93.7(3) . . ?
O2 C9 C8 137.5(4) . . ?
O2 C9 C10 136.5(4) . . ?
C8 C9 C10 85.8(3) . . ?
O3 C10 C7 136.3(4) . . ?
O3 C10 C9 135.4(4) . . ?
C7 C10 C9 88.3(3) . . ?
C13 C11 C12 115.6(5) . . ?
C13 C11 O1 107.3(4) . . ?
C12 C11 O1 106.7(4) . . ?

loop_
_geom_bond_atom_site_label_1
_geom_bond_atom_site_label_2
_geom_bond_distance
_geom_bond_site_symmetry_2
_geom_bond_publ_flag
S1 C1 1.752(3) . ?
S1 C3 1.757(3) . ?
S2 C4 1.710(4) . ?
S2 C1 1.759(3) . ?
S3 C5 1.730(4) . ?
S3 C2 1.755(4) . ?
S4 C6 1.724(5) . ?
S4 C2 1.759(3) . ?
O1 C8 1.298(4) . ?
O1 C11 1.494(5) . ?
O2 C9 1.205(5) . ?
O3 C10 1.205(5) . ?
C1 C2 1.349(5) . ?
C3 C4 1.350(5) . ?
C3 C7 1.430(4) . ?
C5 C6 1.314(7) . ?
C7 C8 1.387(5) . ?
C7 C10 1.464(5) . ?
C8 C9 1.479(5) . ?
C9 C10 1.537(5) . ?
C11 C13 1.479(8) . ?
C11 C12 1.482(7) . ?

loop_
_cod_related_entry_id
_cod_related_entry_database
_cod_related_entry_code
1 ChemSpider 25941700
